data_6000774
loop_
_publ_author_name
'Le, Fur E'
'Pivan, J. Y.'

_publ_section_title
;
 Synthesis and crystal structure of the new zinc-magnesium vanadium(IV)
 phosphate hydrate Mg((1-x))Znx(VOPO4)(2) .4H(2)O (x similar to 0.28)
;
_journal_name_full 'Materials Research Bulletin'
_journal_page_first 1117
_journal_page_last 1127
_journal_paper_doi 10.1016/S0025-5408(99)00096-3
_journal_volume 34
_journal_year 1999
_chemical_formula_sum 'H8 Mg0.72 O14 P2 V2 Zn0.28'
_space_group_name_H-M_alt 'P 1'
_cell_angle_alpha 112.850
_cell_angle_beta 112.860
_cell_angle_gamma 89.930
_cell_length_a 6.2510
_cell_length_b 6.2580
_cell_length_c 8.0650
_cell_volume 263.71
_cod_database_code 6000774

loop_
_atom_site_label
_atom_site_fract_x
_atom_site_fract_y
_atom_site_fract_z
? ? ? ?
